data_2007424
loop_
_publ_author_name
'Jordan, Richard F.'
'Black, David G.'
'Swenson, Dale C.'

_publ_section_title (5a<i>R</i>,9a<i>R</i>)-2,4-Dimethyl-5a,6,7,8,9,9a-hexahydro-1<i>H</i>-1,5-benzodiazepine
_journal_issue 7
_journal_name_full 'Acta Crystallographica Section C'
_journal_page_first 1030
_journal_page_last 1033
_journal_paper_doi 10.1107/S0108270198001279
_journal_volume 54
_journal_year 1998
_chemical_formula_moiety 'C11 H18 N2'
_chemical_formula_sum 'C11 H18 N2'
_chemical_formula_weight 178.27
_space_group_IT_number 5
_symmetry_cell_setting monoclinic
_symmetry_space_group_name_Hall 'C 2y'
_symmetry_space_group_name_H-M 'C 1 2 1'
_cell_angle_alpha 90.00
_cell_angle_beta 130.77(2)
_cell_angle_gamma 90.00
_cell_formula_units_Z 4
_cell_length_a 16.603(5)
_cell_length_b 6.7430(10)
_cell_length_c 12.136(5)
_cell_measurement_reflns_used 25
_cell_measurement_temperature 291(2)
_cell_measurement_theta_max 18
_cell_measurement_theta_min 12
_cell_volume 1029.0(6)
_computing_cell_refinement 'CAD4 system (Enraf-Nonius, 1977)'
_computing_data_collection 'CAD-4 system (Enraf-Nonius, 1977)'
_computing_data_reduction 'MolEN (Fair, 1990)'
_computing_molecular_graphics SHELXTL
_computing_publication_material SHELXTL
_computing_structure_refinement 'SHELXTL (Sheldrick, 1995)'
_computing_structure_solution 'MULTAN (Main et. al., 1980)'
_diffrn_ambient_temperature 291(2)
_diffrn_measurement_device 'Enraf-Nonius CAD4'
_diffrn_measurement_method '\q-2\q scans'
_diffrn_radiation_monochromator graphite
_diffrn_radiation_source 'fine-focus sealed tube'
_diffrn_radiation_type MoK\a
_diffrn_radiation_wavelength 0.7107
_diffrn_reflns_av_R_equivalents 0.022
_diffrn_reflns_av_sigmaI/netI 0.0298
_diffrn_reflns_limit_h_max 17
_diffrn_reflns_limit_h_min -23
_diffrn_reflns_limit_k_max 9
_diffrn_reflns_limit_k_min -9
_diffrn_reflns_limit_l_max 17
_diffrn_reflns_limit_l_min -11
_diffrn_reflns_number 4006
_diffrn_reflns_theta_max 30.0
_diffrn_reflns_theta_min 2.0
_diffrn_standards_decay_% 0
_diffrn_standards_interval_time 240
_diffrn_standards_number 4
_exptl_absorpt_coefficient_mu 0.069
_exptl_absorpt_correction_type none
_exptl_crystal_colour colorless
_exptl_crystal_density_diffrn 1.151
_exptl_crystal_density_method 'not measured'
_exptl_crystal_description plate
_exptl_crystal_F_000 392
_exptl_crystal_size_max 0.49
_exptl_crystal_size_mid 0.44
_exptl_crystal_size_min 0.24
_refine_diff_density_max 0.185
_refine_diff_density_min -0.148
_refine_ls_extinction_method none
_refine_ls_goodness_of_fit_all 1.041
_refine_ls_goodness_of_fit_obs 1.082
_refine_ls_hydrogen_treatment H_atoms_riding
_refine_ls_matrix_type full
_refine_ls_number_parameters 120
_refine_ls_number_reflns 2571
_refine_ls_number_restraints 1
_refine_ls_restrained_S_all 1.041
_refine_ls_restrained_S_obs 1.082
_refine_ls_R_factor_all 0.0577
_refine_ls_R_factor_obs .0439
_refine_ls_shift/esd_max -0.026
_refine_ls_shift/esd_mean 0.003
_refine_ls_structure_factor_coef Fsqd
_refine_ls_weighting_details 'w = 1/[\s^2^(Fo^2^)+(0.0514P)^2^+0.2726P] where P=(Fo^2^+2Fc^2^)/3'
_refine_ls_weighting_scheme calc
_refine_ls_wR_factor_all 0.1092
_refine_ls_wR_factor_obs .1030
_reflns_number_observed 2135
_reflns_number_total 2571
_reflns_observed_criterion >2sigma(I)
_cod_data_source_file fg1368.cif
_cod_data_source_block diazepine
_cod_depositor_comments
;
The following automatic conversions were performed:
'_symmetry_cell_setting' value 'Monoclinic' changed to 'monoclinic'
according to '/home/saulius/struct/CIF-dictionaries/cif_core.dic'
dictionary named 'cif_core.dic' version 2.4.1 from 2010-06-29.

Automatic conversion script
Id: cif_fix_enum 1527 2010-12-29 10:47:43Z saulius 

The following automatic conversions were performed:

'_refine_ls_weighting_scheme' value 'calc w =
1/[\s^2^(Fo^2^)+(0.0514P)^2^+0.2726P] where P=(Fo^2^+2Fc^2^)/3' was
changed to 'calc'. New tag '_refine_ls_weighting_details' was
created. The value of the new tag was set to 'w =
1/[\s^2^(Fo^2^)+(0.0514P)^2^+0.2726P] where P=(Fo^2^+2Fc^2^)/3'.

Automatic conversion script
Id: cif_fix_values 3143 2015-03-26 13:38:13Z robertas 
;
_cod_original_cell_volume 1029.0(10)
_cod_original_sg_symbol_H-M 'C 2'
_cod_database_code 2007424

loop_
_symmetry_equiv_pos_as_xyz
'x, y, z'
'-x, y, -z'
'x+1/2, y+1/2, z'
'-x+1/2, y+1/2, -z'

loop_
_atom_site_aniso_label
_atom_site_aniso_U_11
_atom_site_aniso_U_22
_atom_site_aniso_U_33
_atom_site_aniso_U_12
_atom_site_aniso_U_13
_atom_site_aniso_U_23
C1 .0356(7) .0379(8) .0275(7) .0019(7) .0202(6) -.0001(6)
C2 .0581(11) .0568(11) .0320(8) .0212(9) .0284(8) .0084(8)
C3 .0441(9) .0465(10) .0386(8) .0108(8) .0246(7) .0062(8)
C4 .0603(11) .0389(9) .0456(10) .0089(8) .0327(9) .0034(8)
C5 .0710(12) .0503(11) .0377(8) .0142(10) .0364(9) .0004(8)
C6 .0383(8) .0385(9) .0276(7) -.0004(7) .0204(7) .0006(6)
N7 .0558(9) .0498(9) .0331(7) .0047(7) .0308(7) .0052(6)
C8 .0388(8) .0467(10) .0292(7) -.0037(8) .0172(6) .0033(7)
C9 .0408(9) .0518(11) .0422(9) .0123(8) .0214(8) .0108(8)
C10 .0410(8) .0426(9) .0472(9) .0049(7) .0308(8) .0050(8)
N11 .0529(8) .0495(9) .0362(7) .0135(7) .0321(7) .0047(6)
C12 .0705(13) .0542(11) .0407(9) .0039(10) .0308(10) .0129(8)
C13 .0784(14) .0725(14) .0792(15) .0316(12) .0619(13) .0174(12)

loop_
_atom_site_label
_atom_site_fract_x
_atom_site_fract_y
_atom_site_fract_z
_atom_site_U_iso_or_equiv
_atom_site_thermal_displace_type
_atom_site_calc_flag
_atom_site_refinement_flags
_atom_site_occupancy
_atom_site_disorder_group
_atom_site_type_symbol
C1 .46140(12) .4726(2) .16511(15) .0340(3) Uani d . 1 . C
H1 .41016(12) .3807(2) .15242(15) .041 Uiso calc R 1 . H
C2 .4003(2) .6211(3) .0388(2) .0497(5) Uani d . 1 . C
H2A .4511(2) .6954(3) .0404(2) .060 Uiso calc R 1 . H
H2B .3553(2) .5478(3) -.0520(2) .060 Uiso calc R 1 . H
C3 .33194(13) .7662(3) .0410(2) .0449(4) Uani d . 1 . C
H3A .29773(13) .8571(3) -.0403(2) .054 Uiso calc R 1 . H
H3B .27696(13) .6950(3) .0317(2) .054 Uiso calc R 1 . H
C4 .4001(2) .8804(3) .1819(2) .0497(4) Uani d . 1 . C
H4A .3561(2) .9717(3) .1843(2) .060 Uiso calc R 1 . H
H4B .4526(2) .9572(3) .1887(2) .060 Uiso calc R 1 . H
C5 .4555(2) .7388(3) .3092(2) .0523(5) Uani d . 1 . C
H5A .4021(2) .6746(3) .3068(2) .063 Uiso calc R 1 . H
H5B .5010(2) .8151(3) .3985(2) .063 Uiso calc R 1 . H
C6 .52262(12) .5784(2) .31374(15) .0356(3) Uani d . 1 . C
H6 .58579(12) .6415(2) .33843(15) .043 Uiso calc R 1 . H
N7 .55710(12) .4449(2) .43207(14) .0449(4) Uani d . 1 . N
H7 .53777(12) .4702(2) .48132(14) .054 Uiso calc PR .50 2 H
C8 .61635(13) .2879(3) .4668(2) .0421(4) Uani d . 1 . C
C9 .64870(14) .2122(3) .3940(2) .0493(5) Uani d . 1 . C
H9 .70458(14) .1221(3) .4472(2) .059 Uiso calc R 1 . H
C10 .61028(13) .2507(3) .2533(2) .0421(4) Uani d . 1 . C
N11 .52960(12) .3611(2) .1508(2) .0440(4) Uani d . 1 . N
H11 .51583(12) .3684(2) .0692(2) .053 Uiso calc PR .50 1 H
C12 .6544(2) .1805(3) .6033(2) .0594(5) Uani d . 1 . C
H12A .604(3) .200(9) .617(5) .089 Uiso calc PR .50 1 H
H12B .723(3) .232(8) .6858(12) .089 Uiso calc PR .50 1 H
H12C .661(6) .041(2) .594(3) .089 Uiso calc PR .50 1 H
H12D .662(6) .274(2) .669(4) .089 Uiso calc PR .50 2 H
H12E .722(3) .119(9) .649(4) .089 Uiso calc PR .50 2 H
H12F .604(3) .081(8) .5780(10) .089 Uiso calc PR .50 2 H
C13 .6655(2) .1416(4) .2095(3) .0688(6) Uani d . 1 . C
H13A .736(2) .106(7) .2951(4) .103 Uiso calc PR .50 1 H
H13B .669(4) .226(3) .149(5) .103 Uiso calc PR .50 1 H
H13C .626(2) .024(4) .156(5) .103 Uiso calc PR .50 1 H
H13D .671(4) .0030(10) .232(5) .103 Uiso calc PR .50 2 H
H13E .735(2) .196(5) .262(4) .103 Uiso calc PR .50 2 H
H13F .625(2) .157(7) .1069(11) .103 Uiso calc PR .50 2 H

loop_
_atom_type_symbol
_atom_type_description
_atom_type_scat_dispersion_real
_atom_type_scat_dispersion_imag
_atom_type_scat_source
N N 0.0061 0.0033 'International Tables Vol C Tables 4.2.6.8 and 6.1.1.4'
C C 0.0033 0.0016 'International Tables Vol C Tables 4.2.6.8 and 6.1.1.4'
H H 0.0000 0.0000 'International Tables Vol C Tables 4.2.6.8 and 6.1.1.4'

loop_
_geom_angle_atom_site_label_1
_geom_angle_atom_site_label_2
_geom_angle_atom_site_label_3
_geom_angle
_geom_angle_publ_flag
N11 C1 C2 105.98(12) yes
N11 C1 C6 113.89(13) yes
C2 C1 C6 111.47(13) yes
N11 C1 H1 108.45(9) ?
C2 C1 H1 108.45(10) ?
C6 C1 H1 108.45(8) ?
C3 C2 C1 114.73(14) yes
C3 C2 H2A 108.58(11) ?
C1 C2 H2A 108.58(10) ?
C3 C2 H2B 108.58(10) ?
C1 C2 H2B 108.58(10) ?
H2A C2 H2B 107.6 ?
C4 C3 C2 109.6(2) yes
C4 C3 H3A 109.76(10) ?
C2 C3 H3A 109.76(10) ?
C4 C3 H3B 109.75(11) ?
C2 C3 H3B 109.75(11) ?
H3A C3 H3B 108.2 ?
C3 C4 C5 109.9(2) yes
C3 C4 H4A 109.68(10) ?
C5 C4 H4A 109.68(10) ?
C3 C4 H4B 109.68(11) ?
C5 C4 H4B 109.68(12) ?
H4A C4 H4B 108.2 ?
C4 C5 C6 115.24(15) yes
C4 C5 H5A 108.46(12) ?
C6 C5 H5A 108.46(10) ?
C4 C5 H5B 108.46(10) ?
C6 C5 H5B 108.46(9) ?
H5A C5 H5B 107.5 ?
N7 C6 C5 106.27(13) yes
N7 C6 C1 113.54(13) yes
C5 C6 C1 112.04(13) yes
N7 C6 H6 108.27(9) ?
C5 C6 H6 108.27(11) ?
C1 C6 H6 108.27(8) ?
C8 N7 C6 122.94(14) yes
C8 N7 H7 118.53(10) ?
C6 N7 H7 118.53(9) ?
N7 C8 C9 127.5(2) yes
N7 C8 C12 115.2(2) yes
C9 C8 C12 117.3(2) yes
C8 C9 C10 130.2(2) yes
C8 C9 H9 114.89(10) ?
C10 C9 H9 114.89(10) ?
N11 C10 C9 129.1(2) yes
N11 C10 C13 114.8(2) yes
C9 C10 C13 116.0(2) yes
C10 N11 C1 124.78(14) yes
C10 N11 H11 117.61(10) ?
C1 N11 H11 117.61(8) ?
C8 C12 H12A 109.47(12) ?
C8 C12 H12B 109.47(11) ?
H12A C12 H12B 109.5 ?
C8 C12 H12C 109.47(11) ?
H12A C12 H12C 109.5 ?
H12B C12 H12C 109.5 ?
C8 C12 H12D 109.47(12) ?
C8 C12 H12E 109.47(12) ?
H12D C12 H12E 109.5 ?
C8 C12 H12F 109.47(11) ?
H12D C12 H12F 109.5 ?
H12E C12 H12F 109.5 ?
C10 C13 H13A 109.47(12) ?
C10 C13 H13B 109.47(12) ?
H13A C13 H13B 109.5 ?
C10 C13 H13C 109.47(13) ?
H13A C13 H13C 109.5 ?
H13B C13 H13C 109.5 ?
C10 C13 H13D 109.47(12) ?
C10 C13 H13E 109.47(13) ?
H13D C13 H13E 109.5 ?
C10 C13 H13F 109.47(12) ?
H13D C13 H13F 109.5 ?
H13E C13 H13F 109.5 ?

loop_
_geom_bond_atom_site_label_1
_geom_bond_atom_site_label_2
_geom_bond_site_symmetry_2
_geom_bond_distance
_geom_bond_publ_flag
C1 N11 . 1.461(2) yes
C1 C2 . 1.533(2) yes
C1 C6 . 1.550(2) yes
C1 H1 . .98 ?
C2 C3 . 1.512(2) yes
C2 H2A . .97 ?
C2 H2B . .97 ?
C3 C4 . 1.506(2) yes
C3 H3A . .97 ?
C3 H3B . .97 ?
C4 C5 . 1.513(3) yes
C4 H4A . .97 ?
C4 H4B . .97 ?
C5 C6 . 1.528(2) yes
C5 H5A . .97 ?
C5 H5B . .97 ?
C6 N7 . 1.458(2) yes
C6 H6 . .98 ?
N7 C8 . 1.314(2) yes
N7 H7 . .86 ?
C8 C9 . 1.396(3) yes
C8 C12 . 1.517(3) yes
C9 C10 . 1.402(3) yes
C9 H9 . .93 ?
C10 N11 . 1.311(2) yes
C10 C13 . 1.516(3) yes
N11 H11 . .86 ?
C12 H12A . .96 ?
C12 H12B . .96 ?
C12 H12C . .96 ?
C12 H12D . .96 ?
C12 H12E . .96 ?
C12 H12F . .96 ?
C13 H13A . .96 ?
C13 H13B . .96 ?
C13 H13C . .96 ?
C13 H13D . .96 ?
C13 H13E . .96 ?
C13 H13F . .96 ?

loop_
_geom_hbond_atom_site_label_D
_geom_hbond_atom_site_label_H
_geom_hbond_atom_site_label_A
_geom_hbond_site_symmetry_D
_geom_hbond_site_symmetry_H
_geom_hbond_site_symmetry_A
_geom_hbond_distance_DH
_geom_hbond_distance_HA
_geom_hbond_distance_DA
_geom_hbond_angle_DHA
_geom_hbond_publ_flag
N7 H7 N7 1_555 1_555 2_656 0.86 2.40 3.224(3) 156 yes
N11 H11 N11 1_555 1_555 2_655 0.86 2.25 3.110(3) 175 yes

loop_
_geom_torsion_atom_site_label_1
_geom_torsion_atom_site_label_2
_geom_torsion_atom_site_label_3
_geom_torsion_atom_site_label_4
_geom_torsion
N11 C1 C2 C3 -174.5(2)
C6 C1 C2 C3 -50.1(2)
C1 C2 C3 C4 57.7(2)
C2 C3 C4 C5 -58.2(2)
C3 C4 C5 C6 55.9(2)
C4 C5 C6 N7 -172.9(2)
C4 C5 C6 C1 -48.4(2)
N11 C1 C6 N7 -76.3(2)
C2 C1 C6 N7 163.87(14)
N11 C1 C6 C5 163.31(15)
C2 C1 C6 C5 43.5(2)
C5 C6 N7 C8 179.6(2)
C1 C6 N7 C8 56.0(2)
C6 N7 C8 C9 -5.6(3)
C6 N7 C8 C12 173.4(2)
N7 C8 C9 C10 -15.9(3)
C12 C8 C9 C10 165.1(2)
C8 C9 C10 N11 -4.0(3)
C8 C9 C10 C13 179.6(2)
C9 C10 N11 C1 0.7(3)
C13 C10 N11 C1 177.1(2)
C2 C1 N11 C10 164.5(2)
C6 C1 N11 C10 41.6(2)
